data_2229161
loop_
_publ_author_name
'bin Shawkataly, Omar'
'Khan, Imthyaz Ahmed'
'Hafiz Malik, H. A.'
'Yeap, Chin Sing'
'Fun, Hoong-Kun'

_publ_section_title
;
 Bis[bis(2-methylphenyl)phosphanyl]methane
;
_journal_coeditor_code NG5093
_journal_issue 2
_journal_name_full 'Acta Crystallographica Section E'
_journal_page_first o289
_journal_paper_doi 10.1107/S1600536810054279
_journal_volume 67
_journal_year 2011
_chemical_formula_iupac 'C29 H30 P2'
_chemical_formula_moiety 'C29 H30 P2'
_chemical_formula_sum 'C29 H30 P2'
_chemical_formula_weight 440.47
_chemical_name_systematic
;
Bis[bis(2-methylphenyl)phosphanyl]methane
;
_space_group_IT_number 14
_symmetry_cell_setting monoclinic
_symmetry_space_group_name_Hall '-P 2ybc'
_symmetry_space_group_name_H-M 'P 1 21/c 1'
_atom_sites_solution_hydrogens geom
_atom_sites_solution_primary direct
_atom_sites_solution_secondary difmap
_audit_creation_method SHELXL-97
_cell_angle_alpha 90.00
_cell_angle_beta 95.1890(10)
_cell_angle_gamma 90.00
_cell_formula_units_Z 4
_cell_length_a 8.2991(5)
_cell_length_b 7.4050(5)
_cell_length_c 40.782(3)
_cell_measurement_reflns_used 6549
_cell_measurement_temperature 100.00(10)
_cell_measurement_theta_max 33.81
_cell_measurement_theta_min 4.59
_cell_volume 2496.0(3)
_computing_cell_refinement 'SAINT (Bruker, 2009)'
_computing_data_collection 'APEX2 (Bruker, 2009)'
_computing_data_reduction 'SAINT (Bruker, 2009)'
_computing_molecular_graphics 'SHELXTL (Sheldrick, 2008)'
_computing_publication_material 'SHELXTL (Sheldrick, 2008) and PLATON (Spek, 2009)'
_computing_structure_refinement 'SHELXTL (Sheldrick, 2008)'
_computing_structure_solution 'SHELXTL (Sheldrick, 2008)'
_diffrn_ambient_temperature 100
_diffrn_measured_fraction_theta_full 0.984
_diffrn_measured_fraction_theta_max 0.984
_diffrn_measurement_device_type 'Bruker APEXII DUO CCD area-detector'
_diffrn_measurement_method '\f and \w'
_diffrn_radiation_monochromator graphite
_diffrn_radiation_source 'fine-focus sealed tube'
_diffrn_radiation_type MoK\a
_diffrn_radiation_wavelength 0.71073
_diffrn_reflns_av_R_equivalents 0.0406
_diffrn_reflns_av_sigmaI/netI 0.0484
_diffrn_reflns_limit_h_max 12
_diffrn_reflns_limit_h_min -13
_diffrn_reflns_limit_k_max 11
_diffrn_reflns_limit_k_min -11
_diffrn_reflns_limit_l_max 64
_diffrn_reflns_limit_l_min -51
_diffrn_reflns_number 27134
_diffrn_reflns_theta_full 34.03
_diffrn_reflns_theta_max 34.03
_diffrn_reflns_theta_min 4.31
_diffrn_standards_number 0
_exptl_absorpt_coefficient_mu 0.188
_exptl_absorpt_correction_T_max 0.9809
_exptl_absorpt_correction_T_min 0.9243
_exptl_absorpt_correction_type multi-scan
_exptl_absorpt_process_details '(<i>SADABS</i>; Bruker, 2009)'
_exptl_crystal_colour colourless
_exptl_crystal_density_diffrn 1.172
_exptl_crystal_density_method 'not measured'
_exptl_crystal_description plate
_exptl_crystal_F_000 936
_exptl_crystal_size_max 0.43
_exptl_crystal_size_mid 0.42
_exptl_crystal_size_min 0.10
_refine_diff_density_max 0.357
_refine_diff_density_min -0.230
_refine_ls_extinction_method none
_refine_ls_goodness_of_fit_ref 1.066
_refine_ls_hydrogen_treatment constr
_refine_ls_matrix_type full
_refine_ls_number_parameters 284
_refine_ls_number_reflns 10066
_refine_ls_number_restraints 0
_refine_ls_restrained_S_all 1.066
_refine_ls_R_factor_all 0.0704
_refine_ls_R_factor_gt 0.0543
_refine_ls_shift/su_max 0.000
_refine_ls_shift/su_mean 0.000
_refine_ls_structure_factor_coef Fsqd
_refine_ls_weighting_details 'calc w=1/[\s^2^(Fo^2^)+(0.0572P)^2^+0.7579P] where P=(Fo^2^+2Fc^2^)/3'
_refine_ls_weighting_scheme calc
_refine_ls_wR_factor_gt 0.1287
_refine_ls_wR_factor_ref 0.1370
_reflns_number_gt 8035
_reflns_number_total 10066
_reflns_threshold_expression I>2\s(I)
_cod_data_source_file ng5093.cif
_cod_data_source_block I
_cod_original_sg_symbol_H-M 'P 21/c'
_cod_database_code 2229161
_cod_database_fobs_code 2229161

loop_
_symmetry_equiv_pos_as_xyz
'x, y, z'
'-x, y+1/2, -z+1/2'
'-x, -y, -z'
'x, -y-1/2, z-1/2'

loop_
_atom_site_type_symbol
_atom_site_label
_atom_site_fract_x
_atom_site_fract_y
_atom_site_fract_z
_atom_site_U_iso_or_equiv
_atom_site_adp_type
_atom_site_calc_flag
_atom_site_refinement_flags
_atom_site_occupancy
_atom_site_disorder_assembly
_atom_site_disorder_group
P P1 0.18382(3) 0.27891(4) 0.086016(7) 0.01724(7) Uani d . 1 . .
P P2 0.16377(4) 0.13495(5) 0.154290(8) 0.02634(8) Uani d . 1 . .
C C1 0.23722(13) 0.48860(15) 0.06551(3) 0.01841(19) Uani d . 1 . .
C C2 0.29605(15) 0.64220(16) 0.08257(3) 0.0230(2) Uani d . 1 . .
H H2A 0.2991 0.6448 0.1054 0.028 Uiso calc R 1 . .
C C3 0.35022(16) 0.79130(18) 0.06591(4) 0.0285(3) Uani d . 1 . .
H H3A 0.3887 0.8928 0.0776 0.034 Uiso calc R 1 . .
C C4 0.34666(19) 0.7880(2) 0.03197(4) 0.0342(3) Uani d . 1 . .
H H4A 0.3834 0.8870 0.0207 0.041 Uiso calc R 1 . .
C C5 0.2885(2) 0.6374(2) 0.01471(4) 0.0361(3) Uani d . 1 . .
H H5A 0.2860 0.6367 -0.0081 0.043 Uiso calc R 1 . .
C C6 0.23309(16) 0.48582(19) 0.03092(3) 0.0267(2) Uani d . 1 . .
C C7 -0.03857(13) 0.28696(17) 0.08034(3) 0.0217(2) Uani d . 1 . .
C C8 -0.11985(17) 0.4501(2) 0.08482(4) 0.0320(3) Uani d . 1 . .
H H8A -0.0605 0.5535 0.0907 0.038 Uiso calc R 1 . .
C C9 -0.28755(19) 0.4594(3) 0.08063(5) 0.0438(4) Uani d . 1 . .
H H9A -0.3406 0.5678 0.0838 0.053 Uiso calc R 1 . .
C C10 -0.37401(17) 0.3062(3) 0.07174(5) 0.0467(5) Uani d . 1 . .
H H10A -0.4864 0.3115 0.0689 0.056 Uiso calc R 1 . .
C C11 -0.29677(17) 0.1445(3) 0.06704(4) 0.0399(4) Uani d . 1 . .
H H11A -0.3579 0.0428 0.0608 0.048 Uiso calc R 1 . .
C C12 -0.12682(15) 0.13087(19) 0.07148(3) 0.0273(2) Uani d . 1 . .
C C13 0.21569(16) 0.33585(17) 0.13027(3) 0.0245(2) Uani d . 1 . .
H H13A 0.1475 0.4370 0.1352 0.029 Uiso calc R 1 . .
H H13B 0.3277 0.3695 0.1360 0.029 Uiso calc R 1 . .
C C14 0.34812(18) -0.00360(18) 0.15611(3) 0.0282(3) Uani d . 1 . .
C C15 0.48803(19) 0.0451(2) 0.14168(4) 0.0352(3) Uani d . 1 . .
H H15A 0.4921 0.1566 0.1313 0.042 Uiso calc R 1 . .
C C16 0.6214(2) -0.0687(3) 0.14243(5) 0.0464(4) Uani d . 1 . .
H H16A 0.7136 -0.0331 0.1328 0.056 Uiso calc R 1 . .
C C17 0.6162(3) -0.2354(3) 0.15766(5) 0.0492(5) Uani d . 1 . .
H H17A 0.7045 -0.3128 0.1581 0.059 Uiso calc R 1 . .
C C18 0.4799(3) -0.2860(2) 0.17213(4) 0.0451(4) Uani d . 1 . .
H H18A 0.4779 -0.3978 0.1825 0.054 Uiso calc R 1 . .
C C19 0.3439(2) -0.17399(19) 0.17171(4) 0.0344(3) Uani d . 1 . .
C C20 0.1778(2) 0.23619(19) 0.19566(4) 0.0360(3) Uani d . 1 . .
C C21 0.3219(3) 0.2361(2) 0.21606(4) 0.0495(5) Uani d . 1 . .
H H21A 0.4140 0.1830 0.2089 0.059 Uiso calc R 1 . .
C C22 0.3289(4) 0.3153(3) 0.24723(5) 0.0738(8) Uani d . 1 . .
H H22A 0.4254 0.3143 0.2607 0.089 Uiso calc R 1 . .
C C23 0.1940(5) 0.3944(3) 0.25798(5) 0.0817(10) Uani d . 1 . .
H H23A 0.1989 0.4464 0.2788 0.098 Uiso calc R 1 . .
C C24 0.0516(4) 0.3970(2) 0.23803(6) 0.0698(8) Uani d . 1 . .
H H24A -0.0386 0.4528 0.2455 0.084 Uiso calc R 1 . .
C C25 0.0383(3) 0.3179(2) 0.20667(5) 0.0476(5) Uani d . 1 . .
C C26 0.1731(2) 0.3240(2) 0.01096(4) 0.0415(4) Uani d . 1 . .
H H26A 0.2340 0.2192 0.0184 0.062 Uiso calc R 1 . .
H H26B 0.1865 0.3450 -0.0119 0.062 Uiso calc R 1 . .
H H26C 0.0607 0.3047 0.0136 0.062 Uiso calc R 1 . .
C C27 -0.04883(19) -0.0484(2) 0.06702(5) 0.0401(4) Uani d . 1 . .
H H27A 0.0148 -0.0813 0.0869 0.060 Uiso calc R 1 . .
H H27B 0.0197 -0.0410 0.0493 0.060 Uiso calc R 1 . .
H H27C -0.1309 -0.1380 0.0619 0.060 Uiso calc R 1 . .
C C28 0.1983(3) -0.2342(2) 0.18810(5) 0.0504(5) Uani d . 1 . .
H H28A 0.2161 -0.3540 0.1967 0.076 Uiso calc R 1 . .
H H28B 0.1051 -0.2339 0.1723 0.076 Uiso calc R 1 . .
H H28C 0.1806 -0.1532 0.2058 0.076 Uiso calc R 1 . .
C C29 -0.1195(3) 0.3245(3) 0.18557(7) 0.0634(6) Uani d . 1 . .
H H29A -0.2006 0.3789 0.1977 0.095 Uiso calc R 1 . .
H H29B -0.1521 0.2041 0.1793 0.095 Uiso calc R 1 . .
H H29C -0.1067 0.3948 0.1662 0.095 Uiso calc R 1 . .

loop_
_atom_site_aniso_label
_atom_site_aniso_U_11
_atom_site_aniso_U_22
_atom_site_aniso_U_33
_atom_site_aniso_U_12
_atom_site_aniso_U_13
_atom_site_aniso_U_23
P1 0.01554(12) 0.01656(13) 0.01936(13) 0.00128(9) 0.00012(8) 0.00058(9)
P2 0.03679(18) 0.02088(15) 0.02149(15) -0.00247(12) 0.00350(12) 0.00215(11)
C1 0.0162(4) 0.0182(5) 0.0208(5) 0.0014(4) 0.0018(3) 0.0014(4)
C2 0.0241(5) 0.0201(5) 0.0250(5) 0.0002(4) 0.0038(4) -0.0015(4)
C3 0.0270(6) 0.0205(5) 0.0387(7) -0.0026(5) 0.0059(5) 0.0002(5)
C4 0.0359(7) 0.0275(6) 0.0403(8) -0.0046(5) 0.0103(6) 0.0096(6)
C5 0.0486(8) 0.0351(7) 0.0249(6) -0.0052(6) 0.0059(6) 0.0076(5)
C6 0.0310(6) 0.0281(6) 0.0209(5) -0.0033(5) 0.0013(4) 0.0020(4)
C7 0.0164(4) 0.0253(5) 0.0237(5) 0.0036(4) 0.0039(4) 0.0058(4)
C8 0.0289(6) 0.0316(7) 0.0370(7) 0.0123(5) 0.0106(5) 0.0081(5)
C9 0.0287(7) 0.0541(10) 0.0511(10) 0.0221(7) 0.0167(6) 0.0190(8)
C10 0.0181(6) 0.0732(12) 0.0503(10) 0.0098(7) 0.0111(6) 0.0275(9)
C11 0.0209(6) 0.0554(10) 0.0430(8) -0.0091(6) 0.0004(5) 0.0179(7)
C12 0.0188(5) 0.0326(6) 0.0299(6) -0.0043(5) 0.0000(4) 0.0079(5)
C13 0.0326(6) 0.0202(5) 0.0204(5) -0.0005(4) 0.0000(4) 0.0021(4)
C14 0.0431(7) 0.0218(5) 0.0191(5) 0.0004(5) -0.0008(5) 0.0007(4)
C15 0.0389(7) 0.0363(7) 0.0293(7) 0.0043(6) -0.0023(5) 0.0083(6)
C16 0.0424(8) 0.0562(11) 0.0395(9) 0.0122(8) -0.0021(7) 0.0064(8)
C17 0.0603(11) 0.0460(10) 0.0387(9) 0.0228(9) -0.0105(8) -0.0021(7)
C18 0.0782(13) 0.0264(7) 0.0279(7) 0.0123(8) -0.0111(7) -0.0009(5)
C19 0.0600(9) 0.0202(5) 0.0222(6) 0.0001(6) -0.0007(6) -0.0011(4)
C20 0.0657(10) 0.0208(6) 0.0225(6) -0.0005(6) 0.0102(6) 0.0035(5)
C21 0.0885(14) 0.0334(8) 0.0243(7) 0.0016(8) -0.0067(8) -0.0027(6)
C22 0.147(3) 0.0442(10) 0.0264(8) -0.0001(13) -0.0151(11) -0.0057(8)
C23 0.183(3) 0.0383(10) 0.0264(8) 0.0056(14) 0.0223(14) -0.0045(8)
C24 0.144(2) 0.0280(8) 0.0453(11) 0.0098(11) 0.0530(14) 0.0054(7)
C25 0.0845(14) 0.0230(6) 0.0401(9) 0.0046(8) 0.0322(9) 0.0090(6)
C26 0.0633(10) 0.0380(8) 0.0220(6) -0.0137(7) -0.0022(6) -0.0033(6)
C27 0.0320(7) 0.0270(7) 0.0599(11) -0.0073(6) -0.0030(6) -0.0035(7)
C28 0.0842(14) 0.0236(7) 0.0458(10) -0.0068(8) 0.0188(9) 0.0061(6)
C29 0.0702(14) 0.0477(11) 0.0785(16) 0.0154(10) 0.0405(12) 0.0136(10)

loop_
_atom_type_symbol
_atom_type_description
_atom_type_scat_dispersion_real
_atom_type_scat_dispersion_imag
_atom_type_scat_source
C C 0.0033 0.0016 'International Tables Vol C Tables 4.2.6.8 and 6.1.1.4'
H H 0.0000 0.0000 'International Tables Vol C Tables 4.2.6.8 and 6.1.1.4'
P P 0.1023 0.0942 'International Tables Vol C Tables 4.2.6.8 and 6.1.1.4'

loop_
_geom_angle_atom_site_label_1
_geom_angle_atom_site_label_2
_geom_angle_atom_site_label_3
_geom_angle_site_symmetry_1
_geom_angle_site_symmetry_3
_geom_angle
_geom_angle_publ_flag
C1 P1 C7 . . 101.29(5) ?
C1 P1 C13 . . 103.45(5) ?
C7 P1 C13 . . 99.71(6) ?
C14 P2 C20 . . 101.95(7) ?
C14 P2 C13 . . 103.71(6) ?
C20 P2 C13 . . 99.16(6) ?
C2 C1 C6 . . 119.09(11) ?
C2 C1 P1 . . 123.29(9) ?
C6 C1 P1 . . 117.30(9) ?
C3 C2 C1 . . 121.06(12) ?
C3 C2 H2A . . 119.5 ?
C1 C2 H2A . . 119.5 ?
C4 C3 C2 . . 119.74(13) ?
C4 C3 H3A . . 120.1 ?
C2 C3 H3A . . 120.1 ?
C5 C4 C3 . . 119.95(13) ?
C5 C4 H4A . . 120.0 ?
C3 C4 H4A . . 120.0 ?
C4 C5 C6 . . 121.37(14) ?
C4 C5 H5A . . 119.3 ?
C6 C5 H5A . . 119.3 ?
C5 C6 C1 . . 118.79(12) ?
C5 C6 C26 . . 119.24(13) ?
C1 C6 C26 . . 121.97(12) ?
C12 C7 C8 . . 119.90(12) ?
C12 C7 P1 . . 120.11(9) ?
C8 C7 P1 . . 119.99(10) ?
C9 C8 C7 . . 120.98(16) ?
C9 C8 H8A . . 119.5 ?
C7 C8 H8A . . 119.5 ?
C10 C9 C8 . . 119.04(15) ?
C10 C9 H9A . . 120.5 ?
C8 C9 H9A . . 120.5 ?
C9 C10 C11 . . 121.03(13) ?
C9 C10 H10A . . 119.5 ?
C11 C10 H10A . . 119.5 ?
C10 C11 C12 . . 121.08(16) ?
C10 C11 H11A . . 119.5 ?
C12 C11 H11A . . 119.5 ?
C7 C12 C11 . . 117.96(14) ?
C7 C12 C27 . . 122.89(11) ?
C11 C12 C27 . . 119.14(14) ?
P1 C13 P2 . . 108.26(7) ?
P1 C13 H13A . . 110.0 ?
P2 C13 H13A . . 110.0 ?
P1 C13 H13B . . 110.0 ?
P2 C13 H13B . . 110.0 ?
H13A C13 H13B . . 108.4 ?
C15 C14 C19 . . 118.38(14) ?
C15 C14 P2 . . 124.06(11) ?
C19 C14 P2 . . 117.48(12) ?
C16 C15 C14 . . 121.71(15) ?
C16 C15 H15A . . 119.1 ?
C14 C15 H15A . . 119.1 ?
C17 C16 C15 . . 119.57(18) ?
C17 C16 H16A . . 120.2 ?
C15 C16 H16A . . 120.2 ?
C18 C17 C16 . . 119.76(17) ?
C18 C17 H17A . . 120.1 ?
C16 C17 H17A . . 120.1 ?
C17 C18 C19 . . 121.80(16) ?
C17 C18 H18A . . 119.1 ?
C19 C18 H18A . . 119.1 ?
C18 C19 C14 . . 118.78(16) ?
C18 C19 C28 . . 119.95(15) ?
C14 C19 C28 . . 121.27(15) ?
C21 C20 C25 . . 119.57(16) ?
C21 C20 P2 . . 121.78(14) ?
C25 C20 P2 . . 118.65(15) ?
C20 C21 C22 . . 120.4(2) ?
C20 C21 H21A . . 119.8 ?
C22 C21 H21A . . 119.8 ?
C23 C22 C21 . . 120.2(3) ?
C23 C22 H22A . . 119.9 ?
C21 C22 H22A . . 119.9 ?
C22 C23 C24 . . 120.04(19) ?
C22 C23 H23A . . 120.0 ?
C24 C23 H23A . . 120.0 ?
C23 C24 C25 . . 121.8(2) ?
C23 C24 H24A . . 119.1 ?
C25 C24 H24A . . 119.1 ?
C24 C25 C20 . . 118.0(2) ?
C24 C25 C29 . . 120.1(2) ?
C20 C25 C29 . . 121.89(17) ?
C6 C26 H26A . . 109.5 ?
C6 C26 H26B . . 109.5 ?
H26A C26 H26B . . 109.5 ?
C6 C26 H26C . . 109.5 ?
H26A C26 H26C . . 109.5 ?
H26B C26 H26C . . 109.5 ?
C12 C27 H27A . . 109.5 ?
C12 C27 H27B . . 109.5 ?
H27A C27 H27B . . 109.5 ?
C12 C27 H27C . . 109.5 ?
H27A C27 H27C . . 109.5 ?
H27B C27 H27C . . 109.5 ?
C19 C28 H28A . . 109.5 ?
C19 C28 H28B . . 109.5 ?
H28A C28 H28B . . 109.5 ?
C19 C28 H28C . . 109.5 ?
H28A C28 H28C . . 109.5 ?
H28B C28 H28C . . 109.5 ?
C25 C29 H29A . . 109.5 ?
C25 C29 H29B . . 109.5 ?
H29A C29 H29B . . 109.5 ?
C25 C29 H29C . . 109.5 ?
H29A C29 H29C . . 109.5 ?
H29B C29 H29C . . 109.5 ?

loop_
_geom_bond_atom_site_label_1
_geom_bond_atom_site_label_2
_geom_bond_site_symmetry_2
_geom_bond_distance
_geom_bond_publ_flag
P1 C1 . 1.8368(12) ?
P1 C7 . 1.8402(11) ?
P1 C13 . 1.8491(13) ?
P2 C14 . 1.8380(15) ?
P2 C20 . 1.8404(15) ?
P2 C13 . 1.8532(13) ?
C1 C2 . 1.3981(17) ?
C1 C6 . 1.4080(17) ?
C2 C3 . 1.3922(18) ?
C2 H2A . 0.9300 ?
C3 C4 . 1.382(2) ?
C3 H3A . 0.9300 ?
C4 C5 . 1.382(2) ?
C4 H4A . 0.9300 ?
C5 C6 . 1.4013(19) ?
C5 H5A . 0.9300 ?
C6 C26 . 1.508(2) ?
C7 C12 . 1.3982(19) ?
C7 C8 . 1.4037(18) ?
C8 C9 . 1.388(2) ?
C8 H8A . 0.9300 ?
C9 C10 . 1.374(3) ?
C9 H9A . 0.9300 ?
C10 C11 . 1.380(3) ?
C10 H10A . 0.9300 ?
C11 C12 . 1.4093(18) ?
C11 H11A . 0.9300 ?
C12 C27 . 1.495(2) ?
C13 H13A . 0.9700 ?
C13 H13B . 0.9700 ?
C14 C15 . 1.396(2) ?
C14 C19 . 1.4150(19) ?
C15 C16 . 1.389(2) ?
C15 H15A . 0.9300 ?
C16 C17 . 1.384(3) ?
C16 H16A . 0.9300 ?
C17 C18 . 1.375(3) ?
C17 H17A . 0.9300 ?
C18 C19 . 1.399(2) ?
C18 H18A . 0.9300 ?
C19 C28 . 1.500(3) ?
C20 C21 . 1.394(3) ?
C20 C25 . 1.415(3) ?
C21 C22 . 1.396(3) ?
C21 H21A . 0.9300 ?
C22 C23 . 1.371(4) ?
C22 H22A . 0.9300 ?
C23 C24 . 1.373(4) ?
C23 H23A . 0.9300 ?
C24 C25 . 1.402(3) ?
C24 H24A . 0.9300 ?
C25 C29 . 1.502(4) ?
C26 H26A . 0.9600 ?
C26 H26B . 0.9600 ?
C26 H26C . 0.9600 ?
C27 H27A . 0.9600 ?
C27 H27B . 0.9600 ?
C27 H27C . 0.9600 ?
C28 H28A . 0.9600 ?
C28 H28B . 0.9600 ?
C28 H28C . 0.9600 ?
C29 H29A . 0.9600 ?
C29 H29B . 0.9600 ?
C29 H29C . 0.9600 ?

loop_
_geom_hbond_atom_site_label_D
_geom_hbond_atom_site_label_H
_geom_hbond_atom_site_label_A
_geom_hbond_site_symmetry_A
_geom_hbond_distance_DH
_geom_hbond_distance_HA
_geom_hbond_distance_DA
_geom_hbond_angle_DHA
_geom_hbond_publ_flag
C5 H5A Cg1 3_565 0.93 2.83 3.7325(18) 164 yes
C28 H28A Cg2 1_545 0.96 2.76 3.6929(18) 165 yes

loop_
_geom_torsion_atom_site_label_1
_geom_torsion_atom_site_label_2
_geom_torsion_atom_site_label_3
_geom_torsion_atom_site_label_4
_geom_torsion_site_symmetry_1
_geom_torsion_site_symmetry_2
_geom_torsion_site_symmetry_3
_geom_torsion_site_symmetry_4
_geom_torsion
_geom_torsion_publ_flag
C7 P1 C1 C2 . . . . 106.29(10) ?
C13 P1 C1 C2 . . . . 3.31(11) ?
C7 P1 C1 C6 . . . . -80.18(10) ?
C13 P1 C1 C6 . . . . 176.84(9) ?
C6 C1 C2 C3 . . . . -0.01(18) ?
P1 C1 C2 C3 . . . . 173.42(10) ?
C1 C2 C3 C4 . . . . -0.3(2) ?
C2 C3 C4 C5 . . . . 0.4(2) ?
C3 C4 C5 C6 . . . . -0.3(2) ?
C4 C5 C6 C1 . . . . 0.1(2) ?
C4 C5 C6 C26 . . . . -179.09(16) ?
C2 C1 C6 C5 . . . . 0.10(18) ?
P1 C1 C6 C5 . . . . -173.72(11) ?
C2 C1 C6 C26 . . . . 179.24(14) ?
P1 C1 C6 C26 . . . . 5.43(18) ?
C1 P1 C7 C12 . . . . 137.48(10) ?
C13 P1 C7 C12 . . . . -116.57(11) ?
C1 P1 C7 C8 . . . . -42.34(12) ?
C13 P1 C7 C8 . . . . 63.60(11) ?
C12 C7 C8 C9 . . . . 0.1(2) ?
P1 C7 C8 C9 . . . . 179.92(12) ?
C7 C8 C9 C10 . . . . -0.5(2) ?
C8 C9 C10 C11 . . . . 0.1(3) ?
C9 C10 C11 C12 . . . . 0.6(3) ?
C8 C7 C12 C11 . . . . 0.59(19) ?
P1 C7 C12 C11 . . . . -179.24(11) ?
C8 C7 C12 C27 . . . . -178.62(14) ?
P1 C7 C12 C27 . . . . 1.55(19) ?
C10 C11 C12 C7 . . . . -0.9(2) ?
C10 C11 C12 C27 . . . . 178.31(16) ?
C1 P1 C13 P2 . . . . 179.41(6) ?
C7 P1 C13 P2 . . . . 75.22(7) ?
C14 P2 C13 P1 . . . . 82.71(7) ?
C20 P2 C13 P1 . . . . -172.51(8) ?
C20 P2 C14 C15 . . . . -102.79(13) ?
C13 P2 C14 C15 . . . . -0.14(14) ?
C20 P2 C14 C19 . . . . 80.55(12) ?
C13 P2 C14 C19 . . . . -176.80(10) ?
C19 C14 C15 C16 . . . . -0.2(2) ?
P2 C14 C15 C16 . . . . -176.83(13) ?
C14 C15 C16 C17 . . . . 0.4(3) ?
C15 C16 C17 C18 . . . . -0.6(3) ?
C16 C17 C18 C19 . . . . 0.6(3) ?
C17 C18 C19 C14 . . . . -0.4(2) ?
C17 C18 C19 C28 . . . . -179.46(17) ?
C15 C14 C19 C18 . . . . 0.2(2) ?
P2 C14 C19 C18 . . . . 177.07(11) ?
C15 C14 C19 C28 . . . . 179.22(15) ?
P2 C14 C19 C28 . . . . -3.92(19) ?
C14 P2 C20 C21 . . . . 15.95(15) ?
C13 P2 C20 C21 . . . . -90.27(14) ?
C14 P2 C20 C25 . . . . -164.84(11) ?
C13 P2 C20 C25 . . . . 88.93(12) ?
C25 C20 C21 C22 . . . . 0.3(3) ?
P2 C20 C21 C22 . . . . 179.50(15) ?
C20 C21 C22 C23 . . . . -0.2(3) ?
C21 C22 C23 C24 . . . . -0.4(4) ?
C22 C23 C24 C25 . . . . 0.9(3) ?
C23 C24 C25 C20 . . . . -0.9(3) ?
C23 C24 C25 C29 . . . . -179.73(19) ?
C21 C20 C25 C24 . . . . 0.2(2) ?
P2 C20 C25 C24 . . . . -178.99(12) ?
C21 C20 C25 C29 . . . . 179.07(16) ?
P2 C20 C25 C29 . . . . -0.1(2) ?

loop_
_cod_related_entry_id
_cod_related_entry_database
_cod_related_entry_code
1 ChemSpider 9105615
